data_4088685
loop_
_publ_author_name
'Chadwick, F. Mark'
'Cooper, Robert T.'
'O&#x2019;Hare, Dermot'

_publ_section_title
;
 Zirconium and Hafnium Permethylpentalene Compounds
;
_journal_issue 12
_journal_name_full Organometallics
_journal_page_first 2092
_journal_paper_doi 10.1021/acs.organomet.6b00301
_journal_volume 35
_journal_year 2016
_chemical_absolute_configuration ad
_chemical_compound_source SYN
_chemical_formula_moiety 'C35 H37 Hf, C16 H32 Li O8'
_chemical_formula_sum 'C51 H69 Hf Li O8'
_chemical_formula_weight 995.53
_chemical_melting_point ?
_space_group_IT_number 9
_space_group_name_Hall 'C -2yc'
_space_group_name_H-M_alt 'C 1 c 1'
_symmetry_cell_setting monoclinic
_symmetry_space_group_name_Hall 'C -2yc'
_symmetry_space_group_name_H-M 'C 1 c 1'
_atom_sites_solution_hydrogens difmap
_atom_sites_solution_primary other
_audit_creation_date 2016-03-22
_audit_creation_method CRYSTALS_ver_14.43
_cell_angle_alpha 90
_cell_angle_beta 94.0623(8)
_cell_angle_gamma 90
_cell_formula_units_Z 4
_cell_length_a 10.00900(10)
_cell_length_b 21.7049(2)
_cell_length_c 22.2006(2)
_cell_measurement_reflns_used 29504
_cell_measurement_temperature 150
_cell_measurement_theta_max 76
_cell_measurement_theta_min 4
_cell_volume 4810.84(8)
_computing_cell_refinement 'CrysAlis, (Oxford Diffraction, 2002)'
_computing_data_collection 'SuperNova, (Oxford Diffraction, 2010)'
_computing_data_reduction 'CrysAlis, (Oxford Diffraction, 2002)'
_computing_molecular_graphics 'CAMERON (Watkin et al., 1996)'
_computing_publication_material 'CRYSTALS (Betteridge et al., 2003)'
_computing_structure_refinement 'CRYSTALS (Betteridge et al., 2003)'
_computing_structure_solution 'Superflip (Palatinus & Chapuis, 2007)'
_diffrn_ambient_temperature 150
_diffrn_measured_fraction_theta_full 0.997
_diffrn_measured_fraction_theta_max 0.997
_diffrn_measurement_device Area
_diffrn_measurement_device_type 'Oxford Diffraction SuperNova'
_diffrn_measurement_method \w
_diffrn_radiation_monochromator graphite
_diffrn_radiation_type 'Cu K\a'
_diffrn_radiation_wavelength 1.54180
_diffrn_reflns_av_R_equivalents 0.054
_diffrn_reflns_limit_h_max 10
_diffrn_reflns_limit_h_min -12
_diffrn_reflns_limit_k_max 27
_diffrn_reflns_limit_k_min -27
_diffrn_reflns_limit_l_max 27
_diffrn_reflns_limit_l_min -27
_diffrn_reflns_number 55025
_diffrn_reflns_theta_full 76.306
_diffrn_reflns_theta_max 76.306
_diffrn_reflns_theta_min 3.992
_diffrn_standards_number 0
_exptl_absorpt_coefficient_mu 4.412
_exptl_absorpt_correction_T_max 0.80
_exptl_absorpt_correction_T_min 0.46
_exptl_absorpt_correction_type multi-scan
_exptl_absorpt_process_details 'CrysAlis, (Oxford Diffraction, 2002)'
_exptl_crystal_colour yellow
_exptl_crystal_density_diffrn 1.374
_exptl_crystal_density_meas ?
_exptl_crystal_density_method 'not measured'
_exptl_crystal_description needle
_exptl_crystal_F_000 2056
_exptl_crystal_size_max 0.200
_exptl_crystal_size_mid 0.200
_exptl_crystal_size_min 0.050
_refine_diff_density_max 1.26
_refine_diff_density_min -0.65
_refine_ls_abs_structure_details 'Flack (1983), 0 Friedel-pairs'
_refine_ls_abs_structure_Flack 0.523(19)
_refine_ls_extinction_method None
_refine_ls_goodness_of_fit_ref 0.9593
_refine_ls_hydrogen_treatment constr
_refine_ls_matrix_type full
_refine_ls_number_parameters 605
_refine_ls_number_reflns 5017
_refine_ls_number_restraints 86
_refine_ls_R_factor_all 0.0265
_refine_ls_R_factor_gt 0.0259
_refine_ls_shift/su_max 0.0023581
_refine_ls_shift/su_mean 0.0001765
_refine_ls_structure_factor_coef Fsqd
_refine_ls_weighting_details
;
 Method, part 1, Chebychev polynomial, (Watkin, 1994, Prince, 1982) 
 [weight] = 1.0/[A~0~*T~0~(x)+A~1~*T~1~(x) ... +A~n-1~]*T~n-1~(x)] 
 where A~i~ are the Chebychev coefficients listed below and x= Fcalc/Fmax 
 Method = Robust Weighting (Prince, 1982) 
 W = [weight] * [1-(deltaF/6*sigmaF)^2^]^2^ 
 A~i~ are: 
 0.351E+04 0.398E+04 0.440E+04 0.140E+04 0.122E+04 
;
_refine_ls_weighting_scheme calc
_refine_ls_wR_factor_all 0.0677
_refine_ls_wR_factor_gt 0.0673
_refine_ls_wR_factor_ref 0.0677
_reflns_limit_h_max 12
_reflns_limit_h_min -12
_reflns_limit_k_max 27
_reflns_limit_k_min 0
_reflns_limit_l_max 27
_reflns_limit_l_min 0
_reflns_number_gt 4929
_reflns_number_total 5037
_reflns_threshold_expression I>2.0\s(I)
_oxford_diffrn_Wilson_B_factor 2.38
_oxford_diffrn_Wilson_scale 0.18
_oxford_refine_ls_r_factor_ref 0.0265
_oxford_refine_ls_scale 2.496(14)
_oxford_reflns_number_all 5017
_oxford_reflns_threshold_expression_ref I>-3.0\s(I)
_oxford_structure_analysis_title 'C:\Users\ASWGroup\Contacts\Deskt At 13:33 on'
_cod_data_source_file om6b00301_si_002.cif
_cod_data_source_block 5aHf
_cod_depositor_comments
;
The following automatic conversions were performed:

data item '_chemical_melting_point' value 'not measured' was changed
to '?' -- the value is undefined or not given.

data item '_atom_sites_solution_primary' value 'Other' was changed to
'other' in accordance with the
/home/saulius/struct/COD-crude-data/automatic-downloads/DataCite-retrospective/ACS/depositions/lib/dictionaries/cif_core.dic
dictionary named 'cif_core.dic' version 2.4.2 last updated on
2011-04-26.

data item '_exptl_crystal_density_meas' value 'not measured' was
changed to '?' -- the value is perceived as not measured.

Automatic conversion script
Id: cif_fix_values 6909 2019-04-08 15:41:33Z antanas 
;
_cod_original_sg_symbol_H-M 'C 1 c 1 '
_cod_original_formula_sum 'C51 H69 Hf1 Li1 O8'
_cod_database_code 4088685

loop_
_symmetry_equiv_pos_as_xyz
x,y,z
x+1/2,y+1/2,z
x,-y,z+1/2
x+1/2,-y+1/2,z+1/2

loop_
_atom_site_label
_atom_site_type_symbol
_atom_site_fract_x
_atom_site_fract_y
_atom_site_fract_z
_atom_site_U_iso_or_equiv
_atom_site_occupancy
_atom_site_adp_type
_atom_site_refinement_flags_posn
_atom_site_refinement_flags_adp
_atom_site_disorder_assembly
_atom_site_disorder_group
O1 O -0.1546(5) 0.0868(2) 0.1537(2) 0.0504 1.0000 Uani . . . .
O2 O -0.3937(5) 0.1289(2) 0.0948(2) 0.0635 1.0000 Uani . . . .
O3 O 0.1156(4) 0.0211(2) 0.1444(2) 0.0553 1.0000 Uani . . . .
O4 O 0.3921(5) 0.0144(3) 0.1295(3) 0.0778 1.0000 Uani . . . .
O5 O -0.0731(5) -0.0334(2) 0.22994(19) 0.0500 1.0000 Uani . . . .
O6 O -0.3136(7) -0.0927(4) 0.2549(3) 0.0928 1.0000 Uani . . . .
C1 C 0.6268(6) 0.3215(2) 0.4726(3) 0.0320 1.0000 Uani . . . .
C2 C 0.7515(5) 0.3020(2) 0.5052(2) 0.0317 1.0000 Uani . . . .
C3 C 0.7223(5) 0.2732(2) 0.5596(2) 0.0326 1.0000 Uani . . . .
C4 C 0.5792(5) 0.2756(2) 0.5635(2) 0.0303 1.0000 Uani . . . .
C5 C 0.4757(5) 0.2370(2) 0.5859(3) 0.0343 1.0000 Uani . . . .
C6 C 0.3605(5) 0.2454(2) 0.5468(2) 0.0343 1.0000 Uani . . . .
C7 C 0.3869(5) 0.2843(2) 0.4983(3) 0.0353 1.0000 Uani . . . .
C8 C 0.5216(5) 0.3076(2) 0.5101(2) 0.0274 1.0000 Uani . . . .
C9 C 0.6130(6) 0.3595(2) 0.4159(2) 0.0396 1.0000 Uani . . . .
C10 C 0.8895(5) 0.3094(3) 0.4835(3) 0.0377 1.0000 Uani . . . .
C11 C 0.8249(5) 0.2541(3) 0.6087(2) 0.0401 1.0000 Uani . . . .
C12 C 0.4854(7) 0.1984(3) 0.6418(3) 0.0449 1.0000 Uani . . . .
C13 C 0.2282(6) 0.2157(3) 0.5564(3) 0.0477 1.0000 Uani . . . .
C14 C 0.2869(6) 0.3056(3) 0.4486(3) 0.0416 1.0000 Uani . . . .
C15 C 0.6961(5) 0.1900(2) 0.3995(2) 0.0317 1.0000 Uani . . . .
C16 C 0.6831(6) 0.2277(3) 0.3443(3) 0.0376 1.0000 Uani . . . .
C17 C 0.5649(7) 0.2302(3) 0.3064(2) 0.0481 1.0000 Uani . . . .
C18 C 0.5542(10) 0.2676(3) 0.2558(3) 0.0660 1.0000 Uani . . . .
C19 C 0.6611(12) 0.3045(3) 0.2404(3) 0.0758 1.0000 Uani . . . .
C20 C 0.7743(10) 0.3036(3) 0.2764(3) 0.0645 1.0000 Uani . . . .
C21 C 0.7883(7) 0.2656(3) 0.3276(3) 0.0487 1.0000 Uani . . . .
C22 C 0.6574(5) 0.1289(2) 0.5380(2) 0.0325 1.0000 Uani . . . .
C23 C 0.7678(5) 0.0945(2) 0.5132(2) 0.0304 1.0000 Uani . . . .
C24 C 0.7458(6) 0.0425(2) 0.4759(3) 0.0371 1.0000 Uani . . . .
C25 C 0.8499(6) 0.0104(3) 0.4523(3) 0.0467 1.0000 Uani . . . .
C26 C 0.9806(6) 0.0282(3) 0.4644(3) 0.0464 1.0000 Uani . . . .
C27 C 1.0065(5) 0.0804(3) 0.5007(3) 0.0461 1.0000 Uani . . . .
C28 C 0.9018(5) 0.1121(2) 0.5244(2) 0.0391 1.0000 Uani . . . .
C29 C 0.3956(5) 0.1520(2) 0.4338(2) 0.0357 1.0000 Uani . . . .
C30 C 0.4111(5) 0.0868(2) 0.4175(3) 0.0378 1.0000 Uani . . . .
C31 C 0.4576(5) 0.0673(3) 0.3625(3) 0.0420 1.0000 Uani . . . .
C32 C 0.4726(6) 0.0050(3) 0.3488(3) 0.0495 1.0000 Uani . . . .
C33 C 0.4413(7) -0.0396(3) 0.3904(4) 0.0594 1.0000 Uani . . . .
C34 C 0.3936(7) -0.0221(3) 0.4447(3) 0.0535 1.0000 Uani . . . .
C35 C 0.3792(6) 0.0396(3) 0.4573(3) 0.0452 1.0000 Uani . . . .
C36 C -0.1802(6) 0.0815(3) 0.0893(3) 0.0540 1.0000 Uani . . . .
C37 C -0.3288(6) 0.0774(4) 0.0743(3) 0.0565 1.0000 Uani . . . .
C38 C -0.2239(8) 0.1399(3) 0.1749(4) 0.0661 1.0000 Uani . . . .
C39 C -0.3687(8) 0.1344(4) 0.1592(4) 0.0709 1.0000 Uani . . . .
C40 C 0.3151(8) 0.0709(4) 0.1162(4) 0.0663 1.0000 Uani . . . .
C41 C 0.1743(7) 0.0565(4) 0.0990(3) 0.0589 1.0000 Uani . . . .
C42 C 0.1914(8) -0.0355(3) 0.1529(4) 0.0665 1.0000 Uani . . . .
C43 C 0.3331(8) -0.0208(4) 0.1741(4) 0.0698 1.0000 Uani . . . .
C44 C -0.1633(8) -0.0640(4) 0.1848(4) 0.0612 1.0000 Uani . . . .
C45 C -0.3023(8) -0.0627(4) 0.2024(4) 0.0706 1.0000 Uani . . . .
C46 C -0.2252(11) -0.0689(6) 0.3020(4) 0.0950 1.0000 Uani . . . .
C47 C -0.0759(12) -0.0641(4) 0.2861(3) 0.0884 1.0000 Uani . . . .
Hf1 Hf 0.56979(11) 0.210738(7) 0.48057(7) 0.0258 1.0000 Uani . . . .
Li1 Li -0.0151(9) 0.0460(4) 0.2007(4) 0.0408 1.0000 Uani . . . .
O70 O 0.0706(11) 0.1027(5) 0.2586(4) 0.0580 0.5203 Uani D U 1 2
O71 O 0.0293(12) 0.1125(5) 0.2586(5) 0.0630 0.4797 Uani D U 1 1
C510 C -0.0219(14) 0.1200(7) 0.3162(5) 0.0630 0.4797 Uani D U 1 1
C511 C 0.0916(15) 0.0978(5) 0.3224(4) 0.0580 0.5203 Uani D U 1 2
C480 C 0.0705(15) 0.1704(6) 0.2365(7) 0.0630 0.4797 Uani D U 1 1
C481 C 0.1429(14) 0.1550(4) 0.2406(5) 0.0580 0.5203 Uani D U 1 2
C490 C 0.1092(18) 0.2119(5) 0.2713(5) 0.0580 0.5203 Uani D U 1 2
C491 C 0.1804(15) 0.1972(8) 0.2745(6) 0.0630 0.4797 Uani D U 1 1
O80 O 0.1169(16) 0.2100(6) 0.3354(5) 0.0580 0.5203 Uani D U 1 2
O81 O 0.1402(17) 0.2002(7) 0.3345(6) 0.0630 0.4797 Uani D U 1 1
C500 C 0.0568(17) 0.1543(5) 0.3534(7) 0.0580 0.5203 Uani D U 1 2
C501 C 0.0816(17) 0.1465(7) 0.3580(8) 0.0630 0.4797 Uani D U 1 1
H91 H 0.5534 0.3402 0.3858 0.0581 1.0000 Uiso R . . .
H92 H 0.5769 0.3995 0.4255 0.0579 1.0000 Uiso R . . .
H93 H 0.6980 0.3648 0.3999 0.0581 1.0000 Uiso R . . .
H101 H 0.9499 0.3260 0.5144 0.0602 1.0000 Uiso R . . .
H102 H 0.8896 0.3356 0.4488 0.0602 1.0000 Uiso R . . .
H103 H 0.9246 0.2701 0.4733 0.0598 1.0000 Uiso R . . .
H113 H 0.8025 0.2140 0.6230 0.0630 1.0000 Uiso R . . .
H112 H 0.8235 0.2836 0.6412 0.0629 1.0000 Uiso R . . .
H111 H 0.9120 0.2533 0.5930 0.0632 1.0000 Uiso R . . .
H121 H 0.4598 0.1560 0.6331 0.0721 1.0000 Uiso R . . .
H122 H 0.4278 0.2140 0.6711 0.0722 1.0000 Uiso R . . .
H123 H 0.5733 0.1975 0.6605 0.0722 1.0000 Uiso R . . .
H131 H 0.1802 0.2087 0.5181 0.0741 1.0000 Uiso R . . .
H132 H 0.1763 0.2429 0.5804 0.0740 1.0000 Uiso R . . .
H133 H 0.2431 0.1770 0.5771 0.0739 1.0000 Uiso R . . .
H143 H 0.3364 0.3167 0.4142 0.0633 1.0000 Uiso R . . .
H142 H 0.2392 0.3409 0.4628 0.0633 1.0000 Uiso R . . .
H141 H 0.2255 0.2722 0.4390 0.0632 1.0000 Uiso R . . .
H151 H 0.7892 0.1917 0.4146 0.0392 1.0000 Uiso R . . .
H152 H 0.6720 0.1484 0.3879 0.0392 1.0000 Uiso R . . .
H171 H 0.4928 0.2058 0.3162 0.0574 1.0000 Uiso R . . .
H181 H 0.4736 0.2693 0.2317 0.0873 1.0000 Uiso R . . .
H191 H 0.6555 0.3285 0.2058 0.0802 1.0000 Uiso R . . .
H201 H 0.8437 0.3286 0.2678 0.0774 1.0000 Uiso R . . .
H211 H 0.8696 0.2645 0.3506 0.0591 1.0000 Uiso R . . .
H241 H 0.6573 0.0294 0.4659 0.0463 1.0000 Uiso R . . .
H251 H 0.8328 -0.0250 0.4292 0.0570 1.0000 Uiso R . . .
H261 H 1.0494 0.0063 0.4485 0.0570 1.0000 Uiso R . . .
H271 H 1.0943 0.0943 0.5089 0.0562 1.0000 Uiso R . . .
H281 H 0.9209 0.1464 0.5490 0.0471 1.0000 Uiso R . . .
H291 H 0.3257 0.1529 0.4615 0.0464 1.0000 Uiso R . . .
H292 H 0.3678 0.1745 0.3971 0.0461 1.0000 Uiso R . . .
H311 H 0.4803 0.0974 0.3340 0.0522 1.0000 Uiso R . . .
H321 H 0.5052 -0.0069 0.3123 0.0590 1.0000 Uiso R . . .
H331 H 0.4516 -0.0814 0.3820 0.0730 1.0000 Uiso R . . .
H341 H 0.3744 -0.0521 0.4727 0.0659 1.0000 Uiso R . . .
H351 H 0.3468 0.0517 0.4945 0.0522 1.0000 Uiso R . . .
H361 H -0.1478 0.1183 0.0694 0.0740 1.0000 Uiso R . . .
H362 H -0.1359 0.0439 0.0757 0.0741 1.0000 Uiso R . . .
H371 H -0.3615 0.0398 0.0929 0.0642 1.0000 Uiso R . . .
H372 H -0.3459 0.0752 0.0304 0.0645 1.0000 Uiso R . . .
H381 H -0.2078 0.1419 0.2190 0.0830 1.0000 Uiso R . . .
H382 H -0.1906 0.1771 0.1552 0.0832 1.0000 Uiso R . . .
H391 H -0.4171 0.1697 0.1737 0.0869 1.0000 Uiso R . . .
H392 H -0.4000 0.0971 0.1780 0.0873 1.0000 Uiso R . . .
H401 H 0.3158 0.0969 0.1521 0.0857 1.0000 Uiso R . . .
H402 H 0.3541 0.0933 0.0838 0.0851 1.0000 Uiso R . . .
H411 H 0.1259 0.0948 0.0926 0.0720 1.0000 Uiso R . . .
H412 H 0.1732 0.0322 0.0621 0.0722 1.0000 Uiso R . . .
H421 H 0.1513 -0.0598 0.1842 0.0852 1.0000 Uiso R . . .
H422 H 0.1919 -0.0591 0.1154 0.0853 1.0000 Uiso R . . .
H431 H 0.3325 0.0032 0.2114 0.0920 1.0000 Uiso R . . .
H432 H 0.3845 -0.0582 0.1812 0.0921 1.0000 Uiso R . . .
H441 H -0.1375 -0.1070 0.1827 0.0770 1.0000 Uiso R . . .
H442 H -0.1587 -0.0437 0.1460 0.0772 1.0000 Uiso R . . .
H451 H -0.3258 -0.0192 0.2090 0.0963 1.0000 Uiso R . . .
H452 H -0.3633 -0.0812 0.1708 0.0966 1.0000 Uiso R . . .
H461 H -0.2331 -0.0955 0.3379 0.1242 1.0000 Uiso R . . .
H462 H -0.2583 -0.0273 0.3108 0.1245 1.0000 Uiso R . . .
H471 H -0.0247 -0.0403 0.3164 0.1132 1.0000 Uiso R . . .
H472 H -0.0376 -0.1050 0.2835 0.1131 1.0000 Uiso R . . .
H5101 H -0.1109 0.1375 0.3102 0.0950 0.4797 Uiso R . 1 1
H5102 H -0.0288 0.0797 0.3340 0.0950 0.4797 Uiso R . 1 1
H5111 H 0.1825 0.0839 0.3309 0.0711 0.5203 Uiso R . 1 2
H5112 H 0.0311 0.0665 0.3350 0.0711 0.5203 Uiso R . 1 2
H4801 H -0.0030 0.1993 0.2384 0.0951 0.4797 Uiso R . 1 1
H4802 H 0.0892 0.1654 0.1945 0.0950 0.4797 Uiso R . 1 1
H4811 H 0.2378 0.1456 0.2484 0.0710 0.5203 Uiso R . 1 2
H4812 H 0.1233 0.1623 0.1978 0.0711 0.5203 Uiso R . 1 2
H4901 H 0.1710 0.2442 0.2603 0.0710 0.5203 Uiso R . 1 2
H4902 H 0.0181 0.2238 0.2581 0.0711 0.5203 Uiso R . 1 2
H4911 H 0.2071 0.2372 0.2589 0.0950 0.4797 Uiso R . 1 1
H4912 H 0.2557 0.1690 0.2744 0.0951 0.4797 Uiso R . 1 1
H5001 H 0.0960 0.1472 0.3941 0.0711 0.5203 Uiso R . 1 2
H5002 H -0.0402 0.1584 0.3541 0.0712 0.5203 Uiso R . 1 2
H5011 H 0.0246 0.1683 0.3851 0.0952 0.4797 Uiso R . 1 1
H5012 H 0.1434 0.1199 0.3816 0.0951 0.4797 Uiso R . 1 1

loop_
_atom_site_aniso_label
_atom_site_aniso_U_11
_atom_site_aniso_U_22
_atom_site_aniso_U_33
_atom_site_aniso_U_23
_atom_site_aniso_U_13
_atom_site_aniso_U_12
O1 0.053(2) 0.051(2) 0.046(2) 0.0024(18) -0.0066(18) 0.0140(19)
O2 0.054(2) 0.058(3) 0.076(3) 0.013(2) -0.015(2) 0.015(2)
O3 0.050(2) 0.051(2) 0.067(3) 0.016(2) 0.021(2) 0.0102(19)
O4 0.051(3) 0.073(3) 0.112(5) -0.004(3) 0.022(3) 0.005(2)
O5 0.060(2) 0.048(2) 0.042(2) 0.0055(16) 0.0042(17) -0.0053(18)
O6 0.097(5) 0.108(5) 0.074(4) -0.013(4) 0.011(3) -0.026(4)
C1 0.036(2) 0.026(2) 0.034(3) -0.008(2) 0.001(2) -0.0011(19)
C2 0.033(3) 0.028(2) 0.034(3) -0.0050(19) 0.0027(19) -0.0042(18)
C3 0.031(2) 0.033(2) 0.034(2) -0.0040(19) 0.0002(18) 0.0004(19)
C4 0.032(2) 0.030(2) 0.028(2) -0.0092(18) 0.0008(18) -0.0030(18)
C5 0.037(2) 0.032(2) 0.035(3) -0.002(2) 0.009(2) 0.0030(19)
C6 0.026(2) 0.033(2) 0.045(3) -0.0087(19) 0.0067(18) 0.0006(17)
C7 0.030(2) 0.032(2) 0.043(3) -0.0055(19) -0.001(2) 0.0023(17)
C8 0.029(2) 0.021(2) 0.032(3) -0.002(2) 0.002(2) 0.0035(18)
C9 0.050(3) 0.026(2) 0.042(2) -0.0017(19) 0.003(2) 0.000(2)
C10 0.024(2) 0.039(3) 0.050(3) -0.006(2) 0.004(2) -0.008(2)
C11 0.038(3) 0.044(3) 0.036(2) -0.008(2) -0.008(2) -0.004(2)
C12 0.051(3) 0.050(3) 0.036(3) 0.002(3) 0.014(2) -0.001(3)
C13 0.039(3) 0.047(3) 0.059(4) -0.009(2) 0.016(3) -0.005(2)
C14 0.031(3) 0.038(3) 0.054(4) -0.006(3) -0.005(2) 0.004(2)
C15 0.030(2) 0.033(2) 0.033(2) 0.0004(19) 0.0070(17) 0.0024(18)
C16 0.054(3) 0.033(2) 0.027(3) -0.004(2) 0.009(2) 0.010(2)
C17 0.072(4) 0.040(3) 0.032(3) 0.001(2) -0.004(2) 0.002(3)
C18 0.114(6) 0.046(3) 0.036(3) -0.002(3) -0.007(3) 0.017(4)
C19 0.154(9) 0.040(3) 0.036(3) 0.007(3) 0.029(5) 0.021(4)
C20 0.109(6) 0.044(3) 0.046(4) 0.006(3) 0.046(4) 0.007(4)
C21 0.064(4) 0.039(3) 0.046(3) -0.001(2) 0.026(3) 0.004(3)
C22 0.037(2) 0.028(2) 0.031(2) 0.0037(18) -0.0005(17) 0.005(2)
C23 0.032(2) 0.027(2) 0.032(2) 0.0046(18) -0.0031(19) 0.0036(17)
C24 0.035(3) 0.027(2) 0.047(3) -0.002(2) -0.007(2) 0.0012(19)
C25 0.054(3) 0.035(3) 0.050(3) -0.009(2) -0.002(3) 0.002(2)
C26 0.048(3) 0.040(3) 0.052(3) -0.007(2) 0.004(2) 0.012(2)
C27 0.032(2) 0.045(3) 0.060(3) -0.007(2) -0.005(2) 0.002(2)
C28 0.040(3) 0.033(2) 0.043(3) -0.0044(19) -0.002(2) 0.003(2)
C29 0.025(2) 0.034(2) 0.047(3) -0.011(2) -0.0010(19) -0.0044(18)
C30 0.028(2) 0.042(3) 0.044(3) -0.010(2) 0.000(2) 0.002(2)
C31 0.039(2) 0.038(3) 0.048(3) -0.009(2) -0.005(2) 0.001(2)
C32 0.047(3) 0.048(3) 0.054(3) -0.021(3) 0.004(2) -0.003(2)
C33 0.061(4) 0.033(3) 0.085(5) -0.017(3) 0.009(3) -0.008(3)
C34 0.054(3) 0.035(3) 0.073(4) -0.007(3) 0.017(3) -0.013(2)
C35 0.038(3) 0.045(3) 0.053(4) -0.008(3) 0.008(3) -0.010(2)
C36 0.043(3) 0.070(4) 0.049(3) 0.017(3) 0.001(2) 0.004(3)
C37 0.042(3) 0.079(5) 0.047(3) 0.013(3) -0.006(2) 0.001(3)
C38 0.071(4) 0.050(4) 0.075(4) -0.005(3) -0.010(4) 0.016(3)
C39 0.063(4) 0.064(4) 0.084(5) -0.010(4) -0.006(4) 0.030(4)
C40 0.063(4) 0.066(4) 0.070(5) 0.011(4) 0.009(3) -0.008(3)
C41 0.061(4) 0.066(4) 0.051(3) 0.008(3) 0.012(3) 0.001(3)
C42 0.063(4) 0.047(3) 0.091(5) -0.003(3) 0.022(4) 0.002(3)
C43 0.058(4) 0.061(4) 0.092(6) 0.008(4) 0.015(4) 0.018(3)
C44 0.062(4) 0.055(4) 0.066(4) -0.010(3) 0.002(3) -0.004(3)
C45 0.064(4) 0.070(5) 0.077(5) -0.010(4) -0.002(4) -0.010(4)
C46 0.102(7) 0.123(9) 0.062(5) 0.011(5) 0.018(5) -0.037(6)
C47 0.158(9) 0.063(5) 0.046(4) 0.014(3) 0.020(5) 0.042(5)
Hf1 0.02562(9) 0.02567(9) 0.02617(9) -0.00134(12) 0.00147(6) -0.00025(13)
Li1 0.036(4) 0.042(4) 0.044(5) -0.003(4) 0.001(3) 0.008(3)
O70 0.070(4) 0.056(3) 0.046(3) -0.005(2) -0.004(2) 0.001(2)
O71 0.071(4) 0.053(3) 0.063(3) -0.003(3) -0.009(3) 0.002(3)
C510 0.071(4) 0.053(3) 0.063(3) -0.003(3) -0.009(3) 0.002(3)
C511 0.070(4) 0.056(3) 0.046(3) -0.005(2) -0.004(2) 0.001(2)
C480 0.071(4) 0.053(3) 0.063(3) -0.003(3) -0.009(3) 0.002(3)
C481 0.070(4) 0.056(3) 0.046(3) -0.005(2) -0.004(2) 0.001(2)
C490 0.070(4) 0.056(3) 0.046(3) -0.005(2) -0.004(2) 0.001(2)
C491 0.071(4) 0.053(3) 0.063(3) -0.003(3) -0.009(3) 0.002(3)
O80 0.070(4) 0.056(3) 0.046(3) -0.005(2) -0.004(2) 0.001(2)
O81 0.071(4) 0.053(3) 0.063(3) -0.003(3) -0.009(3) 0.002(3)
C500 0.070(4) 0.056(3) 0.046(3) -0.005(2) -0.004(2) 0.001(2)
C501 0.071(4) 0.053(3) 0.063(3) -0.003(3) -0.009(3) 0.002(3)

loop_
_atom_type_symbol
_atom_type_scat_dispersion_real
_atom_type_scat_dispersion_imag
_atom_type_scat_Cromer_Mann_a1
_atom_type_scat_Cromer_Mann_b1
_atom_type_scat_Cromer_Mann_a2
_atom_type_scat_Cromer_Mann_b2
_atom_type_scat_Cromer_Mann_a3
_atom_type_scat_Cromer_Mann_b3
_atom_type_scat_Cromer_Mann_a4
_atom_type_scat_Cromer_Mann_b4
_atom_type_scat_Cromer_Mann_c
_atom_type_scat_source
Hf -6.1794 4.9776 29.1440 1.8326 15.1726 9.5999 14.7586 0.2751 4.3001 72.0290 8.5815 'International Tables Vol C 4.2.6.8 and 6.1.1.4'
C 0.0181 0.0091 2.3100 20.8439 1.0200 10.2075 1.5886 0.5687 0.8650 51.6512 0.2156 'International Tables Vol C 4.2.6.8 and 6.1.1.4'
H 0.0000 0.0000 0.4930 10.5109 0.3229 26.1257 0.1402 3.1424 0.0408 57.7998 0.0030 'International Tables Vol C 4.2.6.8 and 6.1.1.4'
Li 0.0008 0.0003 1.1282 3.9546 0.7508 1.0524 0.6175 85.3905 0.4653 168.2610 0.0377 'International Tables Vol C 4.2.6.8 and 6.1.1.4'
O 0.0492 0.0322 3.0485 13.2771 2.2868 5.7011 1.5463 0.3239 0.8670 32.9089 0.2508 'International Tables Vol C 4.2.6.8 and 6.1.1.4'

loop_
_geom_angle_atom_site_label_1
_geom_angle_atom_site_label_2
_geom_angle_atom_site_label_3
_geom_angle
_geom_angle_publ_flag
C36 O1 C38 109.3(5) yes
C37 O2 C39 109.8(5) yes
C41 O3 C42 108.2(5) yes
C40 O4 C43 110.6(5) yes
C44 O5 C47 109.8(6) yes
C45 O6 C46 112.0(7) yes
C2 C1 C8 106.9(5) yes
C2 C1 C9 126.8(5) yes
C8 C1 C9 125.4(5) yes
C2 C1 Hf1 83.0(3) yes
C8 C1 Hf1 64.5(3) yes
C9 C1 Hf1 125.8(4) yes
C1 C2 C3 109.4(4) yes
C1 C2 C10 125.6(5) yes
C3 C2 C10 124.9(5) yes
C1 C2 Hf1 64.8(3) yes
C3 C2 Hf1 70.9(3) yes
C10 C2 Hf1 129.1(3) yes
C2 C3 C4 107.6(4) yes
C2 C3 C11 124.9(5) yes
C4 C3 C11 126.7(5) yes
C2 C3 Hf1 78.6(3) yes
C4 C3 Hf1 61.6(2) yes
C11 C3 Hf1 132.8(4) yes
C3 C4 C5 137.6(5) yes
C3 C4 C8 107.8(4) yes
C5 C4 C8 107.7(4) yes
C3 C4 Hf1 85.1(3) yes
C5 C4 Hf1 86.1(3) yes
C8 C4 Hf1 69.6(3) yes
C4 C5 C6 106.8(5) yes
C4 C5 C12 127.1(5) yes
C6 C5 C12 126.0(5) yes
C4 C5 Hf1 60.8(3) yes
C6 C5 Hf1 79.1(3) yes
C12 C5 Hf1 127.4(3) yes
C5 C6 C7 111.1(4) yes
C5 C6 C13 123.3(5) yes
C7 C6 C13 125.6(5) yes
C5 C6 Hf1 70.8(3) yes
C7 C6 Hf1 64.1(3) yes
C13 C6 Hf1 132.2(3) yes
C6 C7 C8 107.1(5) yes
C6 C7 C14 126.3(5) yes
C8 C7 C14 126.0(5) yes
C6 C7 Hf1 85.2(3) yes
C8 C7 Hf1 64.2(3) yes
C14 C7 Hf1 122.6(4) yes
C4 C8 C7 106.9(5) yes
C4 C8 C1 108.1(4) yes
C7 C8 C1 133.4(6) yes
C4 C8 Hf1 73.3(3) yes
C7 C8 Hf1 80.6(3) yes
C1 C8 Hf1 81.1(3) yes
C1 C9 H91 111.0 no
C1 C9 H92 108.8 no
H91 C9 H92 108.7 no
C1 C9 H93 110.2 no
H91 C9 H93 108.7 no
H92 C9 H93 109.4 no
C2 C10 H101 111.1 no
C2 C10 H102 112.0 no
H101 C10 H102 108.6 no
C2 C10 H103 110.0 no
H101 C10 H103 106.5 no
H102 C10 H103 108.5 no
C3 C11 H113 109.1 no
C3 C11 H112 108.3 no
H113 C11 H112 109.7 no
C3 C11 H111 109.5 no
H113 C11 H111 110.1 no
H112 C11 H111 110.1 no
C5 C12 H121 111.5 no
C5 C12 H122 111.0 no
H121 C12 H122 107.8 no
C5 C12 H123 112.4 no
H121 C12 H123 106.9 no
H122 C12 H123 107.1 no
C6 C13 H131 109.5 no
C6 C13 H132 109.1 no
H131 C13 H132 109.3 no
C6 C13 H133 109.5 no
H131 C13 H133 109.6 no
H132 C13 H133 109.8 no
C7 C14 H143 107.6 no
C7 C14 H142 108.7 no
H143 C14 H142 110.4 no
C7 C14 H141 108.1 no
H143 C14 H141 111.6 no
H142 C14 H141 110.2 no
C16 C15 Hf1 121.2(3) yes
C16 C15 H151 107.0 no
Hf1 C15 H151 106.8 no
C16 C15 H152 107.0 no
Hf1 C15 H152 104.5 no
H151 C15 H152 110.2 no
C15 C16 C17 122.7(5) yes
C15 C16 C21 121.4(5) yes
C17 C16 C21 115.8(6) yes
C16 C17 C18 121.4(7) yes
C16 C17 H171 118.3 no
C18 C17 H171 120.3 no
C17 C18 C19 121.1(8) yes
C17 C18 H181 120.0 no
C19 C18 H181 118.8 no
C18 C19 C20 118.5(6) yes
C18 C19 H191 121.4 no
C20 C19 H191 120.1 no
C19 C20 C21 121.5(8) yes
C19 C20 H201 119.4 no
C21 C20 H201 119.1 no
C16 C21 C20 121.6(7) yes
C16 C21 H211 118.9 no
C20 C21 H211 119.5 no
C23 C22 Hf1 116.6(3) yes
C22 C23 C24 122.4(5) yes
C22 C23 C28 122.0(4) yes
C24 C23 C28 115.6(5) yes
C23 C24 C25 122.3(5) yes
C23 C24 H241 119.1 no
C25 C24 H241 118.6 no
C24 C25 C26 121.1(5) yes
C24 C25 H251 120.6 no
C26 C25 H251 118.3 no
C25 C26 C27 118.3(5) yes
C25 C26 H261 120.3 no
C27 C26 H261 121.4 no
C26 C27 C28 120.3(5) yes
C26 C27 H271 120.3 no
C28 C27 H271 119.4 no
C23 C28 C27 122.4(5) yes
C23 C28 H281 118.3 no
C27 C28 H281 119.2 no
C30 C29 Hf1 122.9(3) yes
C30 C29 H291 105.6 no
Hf1 C29 H291 104.9 no
C30 C29 H292 107.8 no
Hf1 C29 H292 104.9 no
H291 C29 H292 110.3 no
C29 C30 C31 123.4(5) yes
C29 C30 C35 120.9(6) yes
C31 C30 C35 115.6(5) yes
C30 C31 C32 121.9(6) yes
C30 C31 H311 119.0 no
C32 C31 H311 119.1 no
C31 C32 C33 119.8(6) yes
C31 C32 H321 120.5 no
C33 C32 H321 119.8 no
C32 C33 C34 119.9(6) yes
C32 C33 H331 120.7 no
C34 C33 H331 119.5 no
C33 C34 C35 119.5(6) yes
C33 C34 H341 119.5 no
C35 C34 H341 121.0 no
C30 C35 C34 123.3(6) yes
C30 C35 H351 117.0 no
C34 C35 H351 119.7 no
O1 C36 C37 109.1(5) yes
O1 C36 H361 110.0 no
C37 C36 H361 107.6 no
O1 C36 H362 108.4 no
C37 C36 H362 110.0 no
H361 C36 H362 111.6 no
C36 C37 O2 111.0(6) yes
C36 C37 H371 108.1 no
O2 C37 H371 110.8 no
C36 C37 H372 108.8 no
O2 C37 H372 108.3 no
H371 C37 H372 109.8 no
O1 C38 C39 110.3(6) yes
O1 C38 H381 108.2 no
C39 C38 H381 109.2 no
O1 C38 H382 109.0 no
C39 C38 H382 108.6 no
H381 C38 H382 111.6 no
C38 C39 O2 109.9(7) yes
C38 C39 H391 111.3 no
O2 C39 H391 109.7 no
C38 C39 H392 108.0 no
O2 C39 H392 108.6 no
H391 C39 H392 109.3 no
O4 C40 C41 110.9(6) yes
O4 C40 H401 110.3 no
C41 C40 H401 106.7 no
O4 C40 H402 109.5 no
C41 C40 H402 109.9 no
H401 C40 H402 109.5 no
C40 C41 O3 111.5(6) yes
C40 C41 H411 108.5 no
O3 C41 H411 109.9 no
C40 C41 H412 106.7 no
O3 C41 H412 108.8 no
H411 C41 H412 111.4 no
O3 C42 C43 109.6(6) yes
O3 C42 H421 108.2 no
C43 C42 H421 108.6 no
O3 C42 H422 111.5 no
C43 C42 H422 108.5 no
H421 C42 H422 110.4 no
C42 C43 O4 109.2(7) yes
C42 C43 H431 108.4 no
O4 C43 H431 109.5 no
C42 C43 H432 110.7 no
O4 C43 H432 109.0 no
H431 C43 H432 110.0 no
O5 C44 C45 111.1(6) yes
O5 C44 H441 108.5 no
C45 C44 H441 107.0 no
O5 C44 H442 109.6 no
C45 C44 H442 109.3 no
H441 C44 H442 111.3 no
C44 C45 O6 111.0(8) yes
C44 C45 H451 107.4 no
O6 C45 H451 107.3 no
C44 C45 H452 110.8 no
O6 C45 H452 109.4 no
H451 C45 H452 110.9 no
O6 C46 C47 114.5(8) yes
O6 C46 H461 107.4 no
C47 C46 H461 110.6 no
O6 C46 H462 106.3 no
C47 C46 H462 108.9 no
H461 C46 H462 109.0 no
C46 C47 O5 108.0(8) yes
C46 C47 H471 110.3 no
O5 C47 H471 108.5 no
C46 C47 H472 109.9 no
O5 C47 H472 110.4 no
H471 C47 H472 109.7 no
C1 Hf1 C7 64.14(18) yes
C1 Hf1 C29 131.57(19) yes
C7 Hf1 C29 83.45(17) yes
C1 Hf1 C22 134.50(18) yes
C7 Hf1 C22 131.27(19) yes
C29 Hf1 C22 93.88(18) yes
C1 Hf1 C15 89.53(18) yes
C7 Hf1 C15 134.25(19) yes
C29 Hf1 C15 88.85(18) yes
C22 Hf1 C15 94.13(17) yes
C1 Hf1 C4 58.05(18) yes
C7 Hf1 C4 58.10(18) yes
C29 Hf1 C4 132.12(18) yes
C22 Hf1 C4 92.06(18) yes
C15 Hf1 C4 137.99(17) yes
C1 Hf1 C8 34.47(19) yes
C7 Hf1 C8 35.13(17) yes
C29 Hf1 C8 117.81(18) yes
C22 Hf1 C8 129.13(19) yes
C15 Hf1 C8 123.01(19) yes
C1 Hf1 C3 54.58(17) yes
C7 Hf1 C3 87.85(17) yes
C29 Hf1 C3 163.40(18) yes
C22 Hf1 C3 81.29(16) yes
C15 Hf1 C3 107.27(16) yes
C1 Hf1 C5 87.28(17) yes
C7 Hf1 C5 53.70(18) yes
C29 Hf1 C5 102.04(18) yes
C22 Hf1 C5 79.86(16) yes
C15 Hf1 C5 167.83(17) yes
C1 Hf1 C2 32.20(17) yes
C7 Hf1 C2 89.41(16) yes
C29 Hf1 C2 162.17(19) yes
C22 Hf1 C2 103.06(17) yes
C15 Hf1 C2 84.48(16) yes
C1 Hf1 C6 87.74(16) yes
C7 Hf1 C6 30.68(17) yes
C29 Hf1 C6 79.31(16) yes
C22 Hf1 C6 100.88(17) yes
C15 Hf1 C6 161.40(17) yes
C4 Hf1 C8 37.09(18) yes
C4 Hf1 C3 33.25(16) yes
C8 Hf1 C3 56.74(17) yes
C4 Hf1 C5 33.10(16) yes
C8 Hf1 C5 56.43(18) yes
C3 Hf1 C5 61.54(16) yes
C4 Hf1 C2 53.69(16) yes
C8 Hf1 C2 54.41(16) yes
C3 Hf1 C2 30.55(16) yes
C5 Hf1 C2 86.57(16) yes
C4 Hf1 C6 52.94(15) yes
C8 Hf1 C6 53.46(16) yes
C3 Hf1 C6 85.99(15) yes
C5 Hf1 C6 30.13(16) yes
C2 Hf1 C6 102.53(15) yes
C511 O70 C481 107.3(10) yes
C510 O71 C480 110.0(12) yes
O71 C510 C501 109.5(13) yes
O71 C510 H5101 108.0 no
C501 C510 H5101 122.5 no
O71 C510 H5102 107.9 no
C501 C510 H5102 99.4 no
H5101 C510 H5102 108.7 no
O70 C511 C500 112.6(11) yes
O70 C511 H5111 106.8 no
C500 C511 H5111 115.1 no
O70 C511 H5112 106.8 no
C500 C511 H5112 106.2 no
H5111 C511 H5112 109.0 no
O71 C480 C491 112.3(12) yes
O71 C480 H4801 108.5 no
C491 C480 H4801 105.0 no
O71 C480 H4802 108.3 no
C491 C480 H4802 114.3 no
H4801 C480 H4802 108.2 no
O70 C481 C490 113.9(11) yes
O70 C481 H4811 107.0 no
C490 C481 H4811 110.5 no
O70 C481 H4812 109.5 no
C490 C481 H4812 106.4 no
H4811 C481 H4812 109.5 no
C481 C490 O80 116.5(11) yes
C481 C490 H4901 108.5 no
O80 C490 H4901 106.3 no
C481 C490 H4902 109.1 no
O80 C490 H4902 107.1 no
H4901 C490 H4902 109.1 no
C480 C491 O81 107.9(14) yes
C480 C491 H4911 111.3 no
O81 C491 H4911 113.2 no
C480 C491 H4912 107.5 no
O81 C491 H4912 107.5 no
H4911 C491 H4912 109.1 no
C490 O80 C500 108.1(13) yes
C491 O81 C501 117.4(15) yes
C511 C500 O80 117.6(13) yes
C511 C500 H5001 102.1 no
O80 C500 H5001 104.2 no
C511 C500 H5002 110.8 no
O80 C500 H5002 111.7 no
H5001 C500 H5002 109.5 no
C510 C501 O81 112.5(15) yes
C510 C501 H5011 99.4 no
O81 C501 H5011 96.0 no
C510 C501 H5012 120.3 no
O81 C501 H5012 114.9 no
H5011 C501 H5012 109.4 no

loop_
_geom_bond_atom_site_label_1
_geom_bond_atom_site_label_2
_geom_bond_distance
_geom_bond_publ_flag
O1 C36 1.440(7) yes
O1 C38 1.441(8) yes
O2 C37 1.386(9) yes
O2 C39 1.440(10) yes
O3 C41 1.426(8) yes
O3 C42 1.449(8) yes
O4 C40 1.466(10) yes
O4 C43 1.413(10) yes
O5 C44 1.460(8) yes
O5 C47 1.416(8) yes
O6 C45 1.349(11) yes
O6 C46 1.418(12) yes
C1 C2 1.460(8) yes
C1 C8 1.421(7) yes
C1 C9 1.504(8) yes
C1 Hf1 2.480(5) yes
C2 C3 1.410(7) yes
C2 C10 1.504(7) yes
C2 Hf1 2.719(5) yes
C3 C4 1.442(7) yes
C3 C11 1.501(7) yes
C3 Hf1 2.620(5) yes
C4 C5 1.447(7) yes
C4 C8 1.457(7) yes
C4 Hf1 2.314(4) yes
C5 C6 1.405(7) yes
C5 C12 1.495(8) yes
C5 Hf1 2.643(6) yes
C6 C7 1.407(8) yes
C6 C13 1.502(7) yes
C6 Hf1 2.748(5) yes
C7 C8 1.447(7) yes
C7 C14 1.509(8) yes
C7 Hf1 2.481(5) yes
C8 Hf1 2.265(5) yes
C9 H91 0.961 no
C9 H92 0.970 no
C9 H93 0.951 no
C10 H101 0.951 no
C10 H102 0.958 no
C10 H103 0.956 no
C11 H113 0.959 no
C11 H112 0.966 no
C11 H111 0.962 no
C12 H121 0.970 no
C12 H122 0.962 no
C12 H123 0.946 no
C13 H131 0.958 no
C13 H132 0.971 no
C13 H133 0.963 no
C14 H143 0.968 no
C14 H142 0.968 no
C14 H141 0.963 no
C15 C16 1.473(7) yes
C15 Hf1 2.316(5) yes
C15 H151 0.969 no
C15 H152 0.965 no
C16 C17 1.403(9) yes
C16 C21 1.405(9) yes
C17 C18 1.385(9) yes
C17 H171 0.932 no
C18 C19 1.398(14) yes
C18 H181 0.936 no
C19 C20 1.339(14) yes
C19 H191 0.928 no
C20 C21 1.403(9) yes
C20 H201 0.913 no
C21 H211 0.931 no
C22 C23 1.472(7) yes
C22 Hf1 2.322(4) yes
C23 C24 1.407(7) yes
C23 C28 1.400(7) yes
C24 C25 1.386(8) yes
C24 H241 0.941 no
C25 C26 1.372(9) yes
C25 H251 0.934 no
C26 C27 1.403(8) yes
C26 H261 0.927 no
C27 C28 1.388(8) yes
C27 H271 0.934 no
C28 H281 0.936 no
C29 C30 1.473(7) yes
C29 Hf1 2.343(4) yes
C29 H291 0.964 no
C29 H292 0.973 no
C30 C31 1.403(8) yes
C30 C35 1.405(9) yes
C31 C32 1.397(8) yes
C31 H311 0.948 no
C32 C33 1.389(10) yes
C32 H321 0.930 no
C33 C34 1.380(10) yes
C33 H331 0.934 no
C34 C35 1.377(9) yes
C34 H341 0.930 no
C35 H351 0.945 no
C36 C37 1.504(8) yes
C36 H361 0.979 no
C36 H362 0.986 no
C37 H371 0.982 no
C37 H372 0.978 no
C38 C39 1.471(11) yes
C38 H381 0.981 no
C38 H382 0.986 no
C39 H391 0.974 no
C39 H392 0.972 no
C40 C41 1.467(10) yes
C40 H401 0.975 no
C40 H402 0.974 no
C41 H411 0.967 no
C41 H412 0.974 no
C42 C43 1.497(11) yes
C42 H421 0.981 no
C42 H422 0.977 no
C43 H431 0.980 no
C43 H432 0.967 no
C44 C45 1.471(11) yes
C44 H441 0.971 no
C44 H442 0.973 no
C45 H451 0.986 no
C45 H452 0.982 no
C46 C47 1.563(15) yes
C46 H461 0.991 no
C46 H462 0.987 no
C47 H471 0.967 no
C47 H472 0.970 no
O70 C511 1.4200(2) yes
O70 C481 1.4200(2) yes
O71 C510 1.4200(2) yes
O71 C480 1.4200(2) yes
C510 C501 1.4600(2) yes
C510 H5101 0.968 no
C510 H5102 0.965 no
C511 C500 1.4600(2) yes
C511 H5111 0.964 no
C511 H5112 0.965 no
C480 C491 1.4600(2) yes
C480 H4801 0.970 no
C480 H4802 0.969 no
C481 C490 1.4600(2) yes
C481 H4811 0.975 no
C481 H4812 0.971 no
C490 O80 1.4200(2) yes
C490 H4901 0.978 no
C490 H4902 0.973 no
C491 O81 1.4200(2) yes
C491 H4911 0.979 no
C491 H4912 0.971 no
O80 C500 1.4200(2) yes
O81 C501 1.4200(2) yes
C500 H5001 0.973 no
C500 H5002 0.976 no
C501 H5011 0.978 no
C501 H5012 0.972 no

loop_
_geom_hbond_atom_site_label_D
_geom_hbond_atom_site_label_H
_geom_hbond_atom_site_label_A
_geom_hbond_site_symmetry_A
_geom_hbond_angle_DHA
_geom_hbond_distance_DH
_geom_hbond_distance_HA
_geom_hbond_distance_DA
_geom_hbond_publ_flag
C10 H101 O2 4_655 179.14(18) 0.951 2.490 3.441(11) yes
C42 H421 O5 . 124.5(2) 0.981 2.594 3.252(11) yes
